data_4108945
loop_
_publ_author_name
'Jeremy M. Richter'
'Yoshihiro Ishihara'
'Takeshi Masuda'
'Brandon W. Whitefield'
'Tom\'as Llamas'
'Antti Pohjakallio'
'Phil S. Baran'

_publ_section_title
;
 Enantiospecific Total Synthesis of the Hapalindoles, Fischerindoles, and
 Welwitindolinones via a Redox Economic Approach
;
_journal_name_full 'Journal of the American Chemical Society'
_journal_page_first 17938
_journal_page_last 17954
_journal_paper_doi 10.1021/ja806981k
_journal_volume 130
_journal_year 2008
_chemical_absolute_configuration ad
_chemical_formula_sum 'C40 H46 Cl2 N2 O3'
_chemical_formula_weight 673.69
_chemical_name_common 3-1B
_chemical_name_systematic
;
 ?
;
_space_group.centring_type P

_space_group_IT_number 152
_space_group.IT_number 152

_symmetry_cell_setting trigonal
_symmetry_space_group_name_Hall 'P 31 2"'
_symmetry_space_group_name_H-M 'P 31 2 1'
_atom_sites_solution_hydrogens geom
_atom_sites_solution_primary direct
_atom_sites_solution_secondary difmap
_audit_creation_method SHELXL-97
_cell_angle_alpha 90.00
_cell_angle_beta 90.00
_cell_angle_gamma 120.00
_cell_formula_units_Z 3
_cell_length_a 10.1296(2)
_cell_length_b 10.1296(2)
_cell_length_c 28.6766(10)
_cell_measurement_reflns_used 8223
_cell_measurement_temperature 100(2)
_cell_measurement_theta_max 68.34
_cell_measurement_theta_min 23.03
_cell_volume 2548.25(11)
_computing_cell_refinement 'Bruker SMART'
_computing_data_collection 'Bruker SMART'
_computing_data_reduction 'Bruker SAINT'
_computing_molecular_graphics ORTEP-32
_computing_publication_material WinGX
_computing_structure_refinement SHELXL-97
_computing_structure_solution SIR-2004
_diffrn_ambient_temperature 100(2)
_diffrn_measured_fraction_theta_full 0.980
_diffrn_measured_fraction_theta_max 0.980
_diffrn_measurement_device_type 'CCD area detector'
_diffrn_measurement_method 'phi and omega scans'
_diffrn_radiation_monochromator graphite
_diffrn_radiation_source 'fine-focus sealed tube'
_diffrn_radiation_type CuK\a
_diffrn_radiation_wavelength 1.54178
_diffrn_reflns_av_R_equivalents 0.0544
_diffrn_reflns_av_sigmaI/netI 0.0465
_diffrn_reflns_limit_h_max 12
_diffrn_reflns_limit_h_min -9
_diffrn_reflns_limit_k_max 12
_diffrn_reflns_limit_k_min -12
_diffrn_reflns_limit_l_max 34
_diffrn_reflns_limit_l_min -34
_diffrn_reflns_number 13838
_diffrn_reflns_theta_full 67.00
_diffrn_reflns_theta_max 68.33
_diffrn_reflns_theta_min 23.03
_exptl_absorpt_coefficient_mu 2.044
_exptl_absorpt_correction_T_max 0.9227
_exptl_absorpt_correction_T_min 0.8217
_exptl_absorpt_correction_type multi-scan
_exptl_absorpt_process_details SADABS
_exptl_crystal_colour yellow
_exptl_crystal_density_diffrn 1.317
_exptl_crystal_description block
_exptl_crystal_F_000 1074
_exptl_crystal_size_max 0.10
_exptl_crystal_size_mid 0.09
_exptl_crystal_size_min 0.04
_refine_diff_density_max 0.169
_refine_diff_density_min -0.126
_refine_diff_density_rms 0.030
_refine_ls_abs_structure_details 'Flack H D (1983), Acta Cryst. A39, 876-881'
_refine_ls_abs_structure_Flack 0.025(13)
_refine_ls_extinction_coef 0.0028(10)
_refine_ls_extinction_expression Fc^*^=kFc[1+0.001xFc^2^\l^3^/sin(2\q)]^-1/4^
_refine_ls_extinction_method SHELXL
_refine_ls_goodness_of_fit_ref 1.021
_refine_ls_hydrogen_treatment mixed
_refine_ls_matrix_type full
_refine_ls_number_parameters 225
_refine_ls_number_reflns 2763
_refine_ls_number_restraints 0
_refine_ls_restrained_S_all 1.021
_refine_ls_R_factor_all 0.0344
_refine_ls_R_factor_gt 0.0301
_refine_ls_shift/su_max 0.001
_refine_ls_shift/su_mean 0.000
_refine_ls_structure_factor_coef Fsqd
_refine_ls_weighting_details 'calc w=1/[\s^2^(Fo^2^)+(0.0230P)^2^+0.4250P] where P=(Fo^2^+2Fc^2^)/3'
_refine_ls_weighting_scheme calc
_refine_ls_wR_factor_gt 0.0647
_refine_ls_wR_factor_ref 0.0668
_reflns_number_gt 2571
_reflns_number_total 2763
_reflns_threshold_expression >2sigma(I)
_cod_data_source_file ja806981k_si_007.cif
_cod_data_source_block baran39
_cod_depositor_comments
;
The following automatic conversions were performed:

'_space_group.centring_type' value 'primitive' was replaced with the
value 'P' as specified in the replacement file
'/home/antanas/src/cod-tools/trunk/data/replacement-values/replacement_values.lst'.

Automatic conversion script
Id: cif_fix_values 5642 2017-10-24 12:04:52Z antanas 
;
_cod_database_code 4108945

loop_
_symmetry_equiv_pos_as_xyz
'x, y, z'
'-y, x-y, z+1/3'
'-x+y, -x, z+2/3'
'x-y, -y, -z+2/3'
'-x, -x+y, -z+1/3'
'y, x, -z'

loop_
_atom_site_label
_atom_site_type_symbol
_atom_site_fract_x
_atom_site_fract_y
_atom_site_fract_z
_atom_site_U_iso_or_equiv
_atom_site_adp_type
_atom_site_occupancy
_atom_site_symmetry_multiplicity
_atom_site_calc_flag
_atom_site_refinement_flags
C1 C 0.5526(2) 0.6881(2) 0.28972(6) 0.0251(4) Uani 1 1 d .
H1 H 0.4805 0.7109 0.2725 0.030 Uiso 1 1 calc R
C2 C 0.6912(2) 0.7300(2) 0.26044(6) 0.0241(4) Uani 1 1 d .
H2 H 0.7493 0.8334 0.2508 0.029 Uiso 1 1 calc R
C3 C 0.74087(19) 0.6372(2) 0.24662(5) 0.0221(3) Uani 1 1 d .
C4 C 0.65199(18) 0.4678(2) 0.25797(5) 0.0187(3) Uani 1 1 d .
H4 H 0.6956 0.4519 0.2873 0.022 Uiso 1 1 calc R
C5 C 0.66240(19) 0.3662(2) 0.22019(6) 0.0208(3) Uani 1 1 d .
H5A H 0.6183 0.3774 0.1906 0.025 Uiso 1 1 calc R
H5B H 0.7704 0.3968 0.2145 0.025 Uiso 1 1 calc R
C6 C 0.5750(2) 0.2020(2) 0.23660(6) 0.0223(4) Uani 1 1 d .
H6 H 0.6187 0.1966 0.2673 0.027 Uiso 1 1 calc R
C7 C 0.4026(2) 0.14021(19) 0.24369(6) 0.0216(3) Uani 1 1 d .
C8 C 0.38480(18) 0.2507(2) 0.27673(5) 0.0192(3) Uani 1 1 d .
C9 C 0.48515(19) 0.42016(18) 0.26772(5) 0.0191(3) Uani 1 1 d .
H9 H 0.4459 0.4412 0.2383 0.023 Uiso 1 1 calc R
C10 C 0.47080(19) 0.5197(2) 0.30508(5) 0.0200(3) Uani 1 1 d .
H10 H 0.3604 0.4843 0.3102 0.024 Uiso 1 1 calc R
C11 C 0.54549(19) 0.5287(2) 0.35195(5) 0.0196(3) Uani 1 1 d .
C12 C 0.5478(2) 0.4182(2) 0.37949(6) 0.0218(3) Uani 1 1 d .
H12 H 0.4998 0.3153 0.3692 0.026 Uiso 1 1 calc R
C13 C 0.6218(2) 0.4590(2) 0.42290(6) 0.0264(4) Uani 1 1 d .
H13 H 0.6236 0.3837 0.4422 0.032 Uiso 1 1 calc R
C14 C 0.6921(2) 0.6096(3) 0.43754(6) 0.0286(4) Uani 1 1 d .
H14 H 0.7415 0.6362 0.4670 0.034 Uiso 1 1 calc R
C15 C 0.6918(2) 0.7221(2) 0.41010(6) 0.0290(4) Uani 1 1 d .
H15 H 0.7407 0.8251 0.4202 0.035 Uiso 1 1 calc R
C16 C 0.6173(2) 0.6791(2) 0.36701(6) 0.0240(4) Uani 1 1 d .
C17 C 0.8874(2) 0.6941(2) 0.22008(7) 0.0302(4) Uani 1 1 d .
H17A H 0.8651 0.6515 0.1885 0.045 Uiso 1 1 calc R
H17B H 0.9523 0.6621 0.2361 0.045 Uiso 1 1 calc R
H17C H 0.9403 0.8056 0.2184 0.045 Uiso 1 1 calc R
C18 C 0.3251(2) 0.1387(2) 0.19788(6) 0.0247(4) Uani 1 1 d .
H18 H 0.3781 0.1474 0.1697 0.030 Uiso 1 1 calc R
C19 C 0.1901(2) 0.1260(2) 0.19487(6) 0.0268(4) Uani 1 1 d .
H19A H 0.1340 0.1171 0.2224 0.032 Uiso 1 1 calc R
H19B H 0.1485 0.1259 0.1652 0.032 Uiso 1 1 calc R
C20 C 0.3253(2) -0.0206(2) 0.26446(6) 0.0293(4) Uani 1 1 d .
H20A H 0.2198 -0.0518 0.2728 0.044 Uiso 1 1 calc R
H20B H 0.3807 -0.0210 0.2924 0.044 Uiso 1 1 calc R
H20C H 0.3258 -0.0919 0.2414 0.044 Uiso 1 1 calc R
N1 N 0.5978(2) 0.7728(2) 0.33495(6) 0.0303(4) Uani 1 1 d .
O1 O 0.28785(14) 0.20258(15) 0.30695(4) 0.0255(3) Uani 1 1 d .
O2 O -0.0403(2) 0.0000 0.3333 0.0392(5) Uani 1 2 d S
Cl1 Cl 0.60437(5) 0.08143(5) 0.196039(14) 0.03091(15) Uani 1 1 d .
H1A H 0.680(4) 0.856(4) 0.3339(10) 0.037 Uiso 1 1 d .
H2A H 0.055(8) 0.072(9) 0.324(2) 0.037 Uiso 0.50 1 d P
H2B H -0.059(8) -0.092(10) 0.332(2) 0.037 Uiso 0.50 1 d P

loop_
_atom_site_aniso_label
_atom_site_aniso_U_11
_atom_site_aniso_U_22
_atom_site_aniso_U_33
_atom_site_aniso_U_23
_atom_site_aniso_U_13
_atom_site_aniso_U_12
C1 0.0307(10) 0.0235(9) 0.0229(7) -0.0014(7) -0.0019(7) 0.0149(8)
C2 0.0248(9) 0.0187(8) 0.0235(7) 0.0036(6) -0.0020(6) 0.0069(7)
C3 0.0203(8) 0.0221(9) 0.0207(7) 0.0043(6) -0.0019(6) 0.0081(7)
C4 0.0173(8) 0.0193(9) 0.0172(7) 0.0012(6) 0.0002(6) 0.0073(7)
C5 0.0187(8) 0.0243(9) 0.0183(7) -0.0005(6) 0.0022(6) 0.0099(7)
C6 0.0258(9) 0.0235(8) 0.0188(7) -0.0042(6) -0.0009(6) 0.0132(7)
C7 0.0228(9) 0.0205(8) 0.0182(7) -0.0018(6) 0.0000(6) 0.0083(7)
C8 0.0165(8) 0.0220(8) 0.0166(6) -0.0003(6) -0.0007(6) 0.0077(7)
C9 0.0205(8) 0.0192(8) 0.0153(6) -0.0001(6) -0.0006(6) 0.0083(7)
C10 0.0185(7) 0.0217(8) 0.0191(7) -0.0017(6) -0.0005(6) 0.0094(7)
C11 0.0162(7) 0.0250(8) 0.0162(7) -0.0022(6) 0.0023(6) 0.0092(7)
C12 0.0195(8) 0.0248(9) 0.0182(7) -0.0007(6) 0.0020(6) 0.0089(7)
C13 0.0249(9) 0.0356(11) 0.0191(7) 0.0018(7) 0.0017(6) 0.0154(8)
C14 0.0223(9) 0.0413(11) 0.0200(7) -0.0064(7) -0.0021(6) 0.0143(8)
C15 0.0240(9) 0.0309(10) 0.0272(8) -0.0107(7) -0.0012(7) 0.0101(8)
C16 0.0220(9) 0.0256(9) 0.0225(7) -0.0026(6) 0.0031(7) 0.0104(8)
C17 0.0210(9) 0.0282(9) 0.0387(9) 0.0107(7) 0.0045(7) 0.0103(7)
C18 0.0227(9) 0.0252(9) 0.0187(7) -0.0022(6) -0.0005(6) 0.0063(7)
C19 0.0265(9) 0.0266(9) 0.0252(8) -0.0032(7) -0.0035(7) 0.0117(7)
C20 0.0356(10) 0.0196(9) 0.0247(8) 0.0000(6) 0.0021(7) 0.0080(8)
N1 0.0405(10) 0.0210(8) 0.0272(7) -0.0039(6) 0.0003(6) 0.0136(8)
O1 0.0206(6) 0.0261(6) 0.0218(5) -0.0004(5) 0.0039(4) 0.0057(5)
O2 0.0229(8) 0.0221(12) 0.0723(16) 0.0069(10) 0.0035(5) 0.0111(6)
Cl1 0.0321(3) 0.0327(3) 0.0303(2) -0.01141(17) -0.00060(17) 0.0179(2)

loop_
_atom_type_symbol
_atom_type_description
_atom_type_scat_dispersion_real
_atom_type_scat_dispersion_imag
_atom_type_scat_source
C C 0.0181 0.0091 'International Tables Vol C Tables 4.2.6.8 and 6.1.1.4'
H H 0.0000 0.0000 'International Tables Vol C Tables 4.2.6.8 and 6.1.1.4'
N N 0.0311 0.0180 'International Tables Vol C Tables 4.2.6.8 and 6.1.1.4'
O O 0.0492 0.0322 'International Tables Vol C Tables 4.2.6.8 and 6.1.1.4'
Cl Cl 0.3639 0.7018 'International Tables Vol C Tables 4.2.6.8 and 6.1.1.4'

loop_
_geom_angle_atom_site_label_1
_geom_angle_atom_site_label_2
_geom_angle_atom_site_label_3
_geom_angle
N1 C1 C2 110.36(16)
N1 C1 C10 103.20(14)
C2 C1 C10 112.43(15)
N1 C1 H1 110.2
C2 C1 H1 110.2
C10 C1 H1 110.2
C3 C2 C1 126.63(16)
C3 C2 H2 116.7
C1 C2 H2 116.7
C2 C3 C17 121.99(17)
C2 C3 C4 120.94(15)
C17 C3 C4 117.06(16)
C3 C4 C9 109.38(14)
C3 C4 C5 113.89(13)
C9 C4 C5 110.62(13)
C3 C4 H4 107.6
C9 C4 H4 107.6
C5 C4 H4 107.6
C6 C5 C4 108.58(13)
C6 C5 H5A 110.0
C4 C5 H5A 110.0
C6 C5 H5B 110.0
C4 C5 H5B 110.0
H5A C5 H5B 108.4
C5 C6 C7 114.01(14)
C5 C6 Cl1 109.70(11)
C7 C6 Cl1 110.08(12)
C5 C6 H6 107.6
C7 C6 H6 107.6
Cl1 C6 H6 107.6
C18 C7 C20 109.67(15)
C18 C7 C8 106.81(14)
C20 C7 C8 110.43(14)
C18 C7 C6 111.24(14)
C20 C7 C6 110.84(16)
C8 C7 C6 107.75(13)
O1 C8 C9 121.69(15)
O1 C8 C7 120.76(15)
C9 C8 C7 117.42(13)
C8 C9 C10 113.36(13)
C8 C9 C4 113.37(14)
C10 C9 C4 111.95(13)
C8 C9 H9 105.8
C10 C9 H9 105.8
C4 C9 H9 105.8
C11 C10 C9 116.76(15)
C11 C10 C1 102.11(14)
C9 C10 C1 110.74(13)
C11 C10 H10 109.0
C9 C10 H10 109.0
C1 C10 H10 109.0
C12 C11 C16 120.00(15)
C12 C11 C10 131.76(16)
C16 C11 C10 108.21(15)
C11 C12 C13 119.43(17)
C11 C12 H12 120.3
C13 C12 H12 120.3
C14 C13 C12 119.81(18)
C14 C13 H13 120.1
C12 C13 H13 120.1
C15 C14 C13 121.41(16)
C15 C14 H14 119.3
C13 C14 H14 119.3
C14 C15 C16 117.90(18)
C14 C15 H15 121.0
C16 C15 H15 121.0
C11 C16 C15 121.44(18)
C11 C16 N1 111.37(15)
C15 C16 N1 127.13(18)
C3 C17 H17A 109.5
C3 C17 H17B 109.5
H17A C17 H17B 109.5
C3 C17 H17C 109.5
H17A C17 H17C 109.5
H17B C17 H17C 109.5
C19 C18 C7 124.33(16)
C19 C18 H18 117.8
C7 C18 H18 117.8
C18 C19 H19A 120.0
C18 C19 H19B 120.0
H19A C19 H19B 120.0
C7 C20 H20A 109.5
C7 C20 H20B 109.5
H20A C20 H20B 109.5
C7 C20 H20C 109.5
H20A C20 H20C 109.5
H20B C20 H20C 109.5
C16 N1 C1 106.60(15)
C16 N1 H1A 107(2)
C1 N1 H1A 114.3(19)
H2A O2 H2B 115(7)

loop_
_geom_bond_atom_site_label_1
_geom_bond_atom_site_label_2
_geom_bond_distance
C1 N1 1.495(2)
C1 C2 1.503(3)
C1 C10 1.542(3)
C1 H1 1.0000
C2 C3 1.330(3)
C2 H2 0.9500
C3 C17 1.503(2)
C3 C4 1.521(2)
C4 C9 1.533(2)
C4 C5 1.534(2)
C4 H4 1.0000
C5 C6 1.516(2)
C5 H5A 0.9900
C5 H5B 0.9900
C6 C7 1.546(3)
C6 Cl1 1.8157(17)
C6 H6 1.0000
C7 C18 1.527(2)
C7 C20 1.531(2)
C7 C8 1.544(2)
C8 O1 1.214(2)
C8 C9 1.517(2)
C9 C10 1.527(2)
C9 H9 1.0000
C10 C11 1.523(2)
C10 H10 1.0000
C11 C12 1.380(3)
C11 C16 1.388(3)
C12 C13 1.404(3)
C12 H12 0.9500
C13 C14 1.387(3)
C13 H13 0.9500
C14 C15 1.386(3)
C14 H14 0.9500
C15 C16 1.399(3)
C15 H15 0.9500
C16 N1 1.405(3)
C17 H17A 0.9800
C17 H17B 0.9800
C17 H17C 0.9800
C18 C19 1.310(3)
C18 H18 0.9500
C19 H19A 0.9500
C19 H19B 0.9500
C20 H20A 0.9800
C20 H20B 0.9800
C20 H20C 0.9800
N1 H1A 0.84(4)
O2 H2A 0.92(8)
O2 H2B 0.86(9)
